data_4507547
loop_
_publ_author_name
'Husain, Ahmad'
'Ellwart, Mario'
'Bourne, Susan A.'
'\"Ohrstr\"om Lars'
'Oliver, Clive L.'

_publ_section_title
;
 Single-Crystal-to-Single-Crystal Transformation of a Novel 2-Fold
 Interpenetrated Cadmium-Organic Framework with Trimesate and
 1,2-Bis(4-pyridyl)ethane into the Thermally Desolvated Form Which
 Exhibits Liquid and Gas Sorption Properties
;
_journal_issue 4
_journal_name_full 'Crystal Growth &amp; Design'
_journal_page_first 1526
_journal_paper_doi 10.1021/cg301760a
_journal_volume 13
_journal_year 2013
_chemical_formula_moiety 'C21 H16 Cd N2 O6'
_chemical_formula_sum 'C21 H16 Cd N2 O6'
_chemical_formula_weight 504.76
_chemical_name_common 3
_chemical_name_systematic
;
 ?
;
_space_group_IT_number 57
_symmetry_cell_setting orthorhombic
_symmetry_space_group_name_Hall '-P 2c 2b'
_symmetry_space_group_name_H-M 'P b c m'
_atom_sites_solution_hydrogens geom
_atom_sites_solution_primary direct
_atom_sites_solution_secondary difmap
_audit_creation_method SHELXL-97
_audit_update_record
;
2013-02-22 # Formatted by publCIF
;
_cell_angle_alpha 90.00
_cell_angle_beta 90.00
_cell_angle_gamma 90.00
_cell_formula_units_Z 4
_cell_length_a 10.3913(8)
_cell_length_b 16.7981(13)
_cell_length_c 13.8612(11)
_cell_measurement_temperature 173(2)
_cell_volume 2419.5(3)
_computing_cell_refinement 'SAINT (Bruker, 2003)'
_computing_data_collection 'SMART (Bruker, 2002)'
_computing_data_reduction SAINT
_computing_molecular_graphics 'X-SEED (Barbour, 2001; Atwood & Barbour, 2003)'
_computing_publication_material 'publCIF (Westrip, 2006)'
_computing_structure_refinement 'SHELXL-97 (Sheldrick, 2008'
_computing_structure_solution 'SHELXS-97 (Sheldrick, 2008'
_diffrn_ambient_temperature 173(2)
_diffrn_measured_fraction_theta_full 0.985
_diffrn_measured_fraction_theta_max 0.985
_diffrn_measurement_device_type 'Bruker APEX CCD area detector'
_diffrn_measurement_method /w
_diffrn_radiation_monochromator graphite
_diffrn_radiation_source 'fine-focus sealed tube'
_diffrn_radiation_type MoK\a
_diffrn_radiation_wavelength 0.71073
_diffrn_reflns_av_R_equivalents 0.0298
_diffrn_reflns_av_sigmaI/netI 0.0236
_diffrn_reflns_limit_h_max 11
_diffrn_reflns_limit_h_min -12
_diffrn_reflns_limit_k_max 19
_diffrn_reflns_limit_k_min -19
_diffrn_reflns_limit_l_max 16
_diffrn_reflns_limit_l_min -16
_diffrn_reflns_number 9483
_diffrn_reflns_theta_full 24.99
_diffrn_reflns_theta_max 24.99
_diffrn_reflns_theta_min 1.96
_diffrn_standards_number 0
_exptl_absorpt_coefficient_mu 0.937
_exptl_absorpt_correction_T_max 0.9122
_exptl_absorpt_correction_T_min 0.8348
_exptl_absorpt_correction_type multi-scan
_exptl_absorpt_process_details SADABS
_exptl_crystal_colour colourless
_exptl_crystal_density_diffrn 1.386
_exptl_crystal_density_method 'not measured'
_exptl_crystal_description block
_exptl_crystal_F_000 1008
_exptl_crystal_size_max 0.20
_exptl_crystal_size_mid 0.15
_exptl_crystal_size_min 0.10
_refine_diff_density_max 1.141
_refine_diff_density_min -1.364
_refine_diff_density_rms 0.164
_refine_ls_extinction_method none
_refine_ls_goodness_of_fit_ref 1.101
_refine_ls_hydrogen_treatment mixed
_refine_ls_matrix_type full
_refine_ls_number_parameters 199
_refine_ls_number_reflns 2202
_refine_ls_number_restraints 18
_refine_ls_restrained_S_all 1.112
_refine_ls_R_factor_all 0.0657
_refine_ls_R_factor_gt 0.0551
_refine_ls_shift/su_max 0.000
_refine_ls_shift/su_mean 0.000
_refine_ls_structure_factor_coef Fsqd
_refine_ls_weighting_details 'calc w=1/[\s^2^(Fo^2^)+(0.0736P)^2^+11.8581P] where P=(Fo^2^+2Fc^2^)/3'
_refine_ls_weighting_scheme calc
_refine_ls_wR_factor_gt 0.1421
_refine_ls_wR_factor_ref 0.1493
_reflns_number_gt 1883
_reflns_number_total 2202
_reflns_threshold_expression >2sigma(I)
_cod_data_source_file cg301760a_si_002.cif
_cod_data_source_block C:3
_cod_original_sg_symbol_H-M Pbcm
_cod_database_code 4507547

loop_
_symmetry_equiv_pos_as_xyz
'x, y, z'
'-x, -y, z+1/2'
'x, -y+1/2, -z'
'-x, y+1/2, -z+1/2'
'-x, -y, -z'
'x, y, -z-1/2'
'-x, y-1/2, z'
'x, -y-1/2, z-1/2'

loop_
_atom_site_label
_atom_site_type_symbol
_atom_site_fract_x
_atom_site_fract_y
_atom_site_fract_z
_atom_site_U_iso_or_equiv
_atom_site_adp_type
_atom_site_occupancy
_atom_site_symmetry_multiplicity
_atom_site_calc_flag
_atom_site_refinement_flags
_atom_site_disorder_group
Cd1 Cd 1.20380(5) 0.10000(4) 0.2500 0.0297(2) Uani 1 2 d S .
O1 O 1.0690(5) 0.2153(3) 0.2500 0.0372(14) Uani 1 2 d S .
C1 C 0.9710(8) 0.1721(5) 0.2500 0.0310(18) Uani 1 2 d S .
O2 O 0.9787(6) 0.0968(3) 0.2500 0.0405(15) Uani 1 2 d S .
C2 C 0.8435(7) 0.2106(5) 0.2500 0.0339(19) Uani 1 2 d S .
C3 C 0.7290(8) 0.1627(5) 0.2500 0.0369(14) Uani 1 2 d S .
H3 H 0.7364 0.1063 0.2500 0.044 Uiso 1 2 calc SR .
C4 C 0.6081(8) 0.1974(5) 0.2500 0.0369(14) Uani 1 2 d S .
O5 O 0.5765(9) 0.4401(5) 0.2500 0.121(5) Uani 1 2 d SD .
C5 C 0.5984(9) 0.2799(5) 0.2500 0.043(2) Uani 1 2 d S .
H1 H 0.5157 0.3039 0.2500 0.051 Uiso 1 2 calc SR .
O6 O 0.7854(6) 0.4587(4) 0.2500 0.0414(15) Uani 1 2 d S .
C6 C 0.7060(8) 0.3275(5) 0.2500 0.040(2) Uani 1 2 d S .
C7 C 0.8291(8) 0.2926(5) 0.2500 0.0325(18) Uani 1 2 d S .
H7 H 0.9032 0.3257 0.2500 0.039 Uiso 1 2 calc SR .
C8 C 0.6941(10) 0.4168(5) 0.2500 0.047(2) Uani 1 2 d S .
N10 N 1.2126(6) 0.0925(3) 0.0850(4) 0.0460(14) Uani 1 1 d D .
C11 C 1.268(2) 0.0363(11) 0.0324(11) 0.099(8) Uani 0.50 1 d PD -2
H11 H 1.2999 -0.0093 0.0652 0.119 Uiso 0.50 1 calc PR -2
C12 C 1.283(3) 0.0389(14) -0.0649(11) 0.17(2) Uani 0.50 1 d PD -2
H12 H 1.3179 -0.0063 -0.0971 0.210 Uiso 0.50 1 calc PR -2
C13 C 1.2515(18) 0.1031(12) -0.1168(10) 0.072(6) Uani 0.50 1 d PD -2
C14 C 1.181(3) 0.1594(14) -0.0645(12) 0.151(17) Uani 0.50 1 d PD -2
H14 H 1.1374 0.2008 -0.0978 0.181 Uiso 0.50 1 calc PR -2
C15 C 1.174(3) 0.1557(11) 0.0331(11) 0.111(10) Uani 0.50 1 d PD -2
H15 H 1.1403 0.2004 0.0667 0.133 Uiso 0.50 1 calc PR -2
C16 C 1.2714(15) 0.1053(16) -0.2232(9) 0.101(9) Uani 0.50 1 d PD -2
H16A H 1.2987 0.1595 -0.2422 0.121 Uiso 0.50 1 calc PR -2
H16B H 1.3416 0.0681 -0.2404 0.121 Uiso 0.50 1 calc PR -2
C17 C 1.1537(15) 0.0835(10) -0.2784(10) 0.061(5) Uani 0.50 1 d PD -2
H17A H 1.1261 0.0291 -0.2599 0.073 Uiso 0.50 1 calc PR -2
H17B H 1.0833 0.1207 -0.2617 0.073 Uiso 0.50 1 calc PR -2
C18 C 1.1772(18) 0.0862(9) -0.3841(11) 0.054(4) Uani 0.50 1 d PD -2
C19 C 1.107(2) 0.0427(13) -0.4433(11) 0.119(10) Uani 0.50 1 d PD -2
H19 H 1.0392 0.0104 -0.4198 0.143 Uiso 0.50 1 calc PR -2
C20 C 1.136(2) 0.0451(14) -0.5395(10) 0.108(10) Uani 0.50 1 d PD -2
H20 H 1.0930 0.0067 -0.5783 0.130 Uiso 0.50 1 calc PR -2
C21 C 1.298(4) 0.125(3) -0.5326(13) 0.186(16) Uani 0.50 1 d PD -2
H21 H 1.3714 0.1491 -0.5612 0.224 Uiso 0.50 1 calc PR -2
C22 C 1.282(3) 0.126(2) -0.4327(15) 0.186(16) Uani 0.50 1 d PD -2
H22 H 1.3430 0.1545 -0.3947 0.224 Uiso 0.50 1 calc PR -2
C9 C 0.4899(10) 0.1475(6) 0.2500 0.045(2) Uiso 1 2 d S .
O3 O 0.3843(7) 0.1774(4) 0.2500 0.0493(17) Uiso 1 2 d S .
O4 O 0.5106(9) 0.0720(5) 0.2500 0.073(2) Uiso 1 2 d S .
H5A H 0.553(9) 0.488(2) 0.2500 0.05(3) Uiso 1 2 d SD .

loop_
_atom_site_aniso_label
_atom_site_aniso_U_11
_atom_site_aniso_U_22
_atom_site_aniso_U_33
_atom_site_aniso_U_23
_atom_site_aniso_U_13
_atom_site_aniso_U_12
Cd1 0.0206(3) 0.0387(4) 0.0299(3) 0.000 0.000 0.0087(3)
O1 0.018(3) 0.039(3) 0.055(4) 0.000 0.000 0.003(2)
C1 0.027(5) 0.030(4) 0.037(4) 0.000 0.000 0.007(4)
O2 0.028(3) 0.032(3) 0.062(4) 0.000 0.000 0.009(3)
C2 0.009(4) 0.029(4) 0.063(6) 0.000 0.000 0.001(3)
C3 0.024(3) 0.028(3) 0.058(4) 0.000 0.000 -0.005(3)
C4 0.024(3) 0.028(3) 0.058(4) 0.000 0.000 -0.005(3)
O5 0.056(6) 0.030(4) 0.278(16) 0.000 0.000 0.021(4)
C5 0.024(5) 0.035(5) 0.070(6) 0.000 0.000 -0.002(4)
O6 0.047(4) 0.030(3) 0.048(4) 0.000 0.000 -0.011(3)
C6 0.022(4) 0.029(4) 0.070(6) 0.000 0.000 0.001(4)
C7 0.022(4) 0.028(4) 0.048(5) 0.000 0.000 -0.005(3)
C8 0.048(6) 0.028(5) 0.067(7) 0.000 0.000 0.005(4)
N10 0.059(4) 0.043(3) 0.036(3) 0.000(2) 0.002(3) 0.004(3)
C11 0.17(2) 0.091(14) 0.038(9) 0.019(9) 0.021(12) 0.055(17)
C12 0.36(5) 0.14(2) 0.025(9) 0.012(12) 0.028(17) 0.16(3)
C13 0.032(9) 0.15(2) 0.029(8) -0.018(10) 0.010(7) -0.020(11)
C14 0.32(5) 0.085(15) 0.047(11) 0.026(11) 0.017(19) 0.11(2)
C15 0.22(3) 0.071(12) 0.046(10) 0.014(9) 0.041(15) 0.067(17)
C16 0.048(11) 0.22(3) 0.035(11) -0.005(10) 0.004(6) -0.022(13)
C17 0.053(9) 0.079(11) 0.051(11) 0.002(7) 0.000(6) -0.023(8)
C18 0.052(11) 0.069(10) 0.041(8) 0.000(7) 0.006(8) -0.031(9)
C19 0.17(3) 0.14(2) 0.049(11) 0.019(13) 0.022(14) -0.07(2)
C20 0.15(2) 0.15(2) 0.022(8) 0.007(10) 0.001(10) -0.10(2)
C21 0.25(3) 0.28(3) 0.034(9) 0.009(14) -0.018(14) -0.19(3)
C22 0.25(3) 0.28(3) 0.034(9) 0.009(14) -0.018(14) -0.19(3)

loop_
_atom_type_symbol
_atom_type_description
_atom_type_scat_dispersion_real
_atom_type_scat_dispersion_imag
_atom_type_scat_source
C C 0.0033 0.0016 'International Tables Vol C Tables 4.2.6.8 and 6.1.1.4'
H H 0.0000 0.0000 'International Tables Vol C Tables 4.2.6.8 and 6.1.1.4'
N N 0.0061 0.0033 'International Tables Vol C Tables 4.2.6.8 and 6.1.1.4'
O O 0.0106 0.0060 'International Tables Vol C Tables 4.2.6.8 and 6.1.1.4'
Cd Cd -0.8075 1.2024 'International Tables Vol C Tables 4.2.6.8 and 6.1.1.4'

loop_
_geom_angle_atom_site_label_1
_geom_angle_atom_site_label_2
_geom_angle_atom_site_label_3
_geom_angle
_geom_angle_site_symmetry_1
_geom_angle_site_symmetry_3
O3 Cd1 N10 89.90(15) 1_655 6_556
O3 Cd1 N10 89.90(15) 1_655 .
N10 Cd1 N10 172.2(3) 6_556 .
O3 Cd1 O2 146.6(2) 1_655 .
N10 Cd1 O2 92.22(15) 6_556 .
N10 Cd1 O2 92.22(15) . .
O3 Cd1 O6 122.0(2) 1_655 7_755
N10 Cd1 O6 86.76(13) 6_556 7_755
N10 Cd1 O6 86.76(13) . 7_755
O2 Cd1 O6 91.4(2) . 7_755
O3 Cd1 O1 91.2(2) 1_655 .
N10 Cd1 O1 93.88(14) 6_556 .
N10 Cd1 O1 93.88(14) . .
O2 Cd1 O1 55.4(2) . .
O6 Cd1 O1 146.8(2) 7_755 .
O3 Cd1 C1 118.7(3) 1_655 .
N10 Cd1 C1 93.45(15) 6_556 .
N10 Cd1 C1 93.45(15) . .
O2 Cd1 C1 27.9(2) . .
O6 Cd1 C1 119.3(2) 7_755 .
O1 Cd1 C1 27.5(2) . .
C1 O1 Cd1 90.4(5) . .
O1 C1 O2 121.8(7) . .
O1 C1 C2 118.5(7) . .
O2 C1 C2 119.7(8) . .
O1 C1 Cd1 62.1(4) . .
O2 C1 Cd1 59.8(4) . .
C2 C1 Cd1 179.4(6) . .
C1 O2 Cd1 92.3(5) . .
C7 C2 C3 117.9(7) . .
C7 C2 C1 122.3(7) . .
C3 C2 C1 119.8(7) . .
C4 C3 C2 121.0(8) . .
C4 C3 H3 119.5 . .
C2 C3 H3 119.5 . .
C3 C4 C5 119.0(8) . .
C3 C4 C9 120.8(8) . .
C5 C4 C9 120.2(8) . .
C8 O5 H5A 125(7) . .
C6 C5 C4 121.4(8) . .
C6 C5 H1 119.3 . .
C4 C5 H1 119.3 . .
C8 O6 Cd1 129.3(6) . 7_765
C5 C6 C7 119.8(8) . .
C5 C6 C8 120.8(8) . .
C7 C6 C8 119.3(8) . .
C2 C7 C6 120.8(8) . .
C2 C7 H7 119.6 . .
C6 C7 H7 119.6 . .
O6 C8 O5 125.6(9) . .
O6 C8 C6 121.9(9) . .
O5 C8 C6 112.5(9) . .
C21 N10 C20 114.8(14) 6 6
C21 N10 C11 72(2) 6 .
C20 N10 C11 64.1(15) 6 .
C21 N10 C15 64(2) 6 .
C20 N10 C15 92.4(16) 6 .
C11 N10 C15 113.5(11) . .
C21 N10 Cd1 125.1(11) 6 .
C20 N10 Cd1 119.7(8) 6 .
C11 N10 Cd1 127.2(8) . .
C15 N10 Cd1 118.6(8) . .
N10 C11 C12 125.0(16) . .
N10 C11 H11 117.5 . .
C12 C11 H11 117.5 . .
C13 C12 C11 122.1(17) . .
C13 C12 H12 119.0 . .
C11 C12 H12 119.0 . .
C12 C13 C14 113.3(14) . .
C12 C13 C16 121.2(17) . .
C14 C13 C16 124.8(17) . .
C15 C14 C13 121.0(17) . .
C15 C14 H14 119.5 . .
C13 C14 H14 119.5 . .
N10 C15 C14 123.6(15) . .
N10 C15 H15 118.2 . .
C14 C15 H15 118.2 . .
C17 C16 C13 112.9(14) . .
C17 C16 H16A 109.0 . .
C13 C16 H16A 109.0 . .
C17 C16 H16B 109.0 . .
C13 C16 H16B 109.0 . .
H16A C16 H16B 107.8 . .
C18 C17 C16 111.3(13) . .
C18 C17 H17A 109.4 . .
C16 C17 H17A 109.4 . .
C18 C17 H17B 109.4 . .
C16 C17 H17B 109.4 . .
H17A C17 H17B 108.0 . .
C19 C18 C22 112.5(16) . .
C19 C18 C17 120.5(14) . .
C22 C18 C17 126.7(15) . .
C18 C19 C20 118.3(18) . .
C18 C19 H19 120.9 . .
C20 C19 H19 120.9 . .
N10 C20 C19 128.9(18) 6 .
N10 C20 H20 115.6 6 .
C19 C20 H20 115.6 . .
N10 C21 C22 119(2) 6 .
N10 C21 H21 120.3 6 .
C22 C21 H21 120.3 . .
C21 C22 C18 123(2) . .
C21 C22 H22 118.4 . .
C18 C22 H22 118.4 . .
O3 C9 O4 124.2(10) . .
O3 C9 C4 121.0(9) . .
O4 C9 C4 114.7(9) . .
C9 O3 Cd1 120.7(6) . 1_455

loop_
_geom_bond_atom_site_label_1
_geom_bond_atom_site_label_2
_geom_bond_distance
_geom_bond_site_symmetry_2
Cd1 O3 2.282(7) 1_655
Cd1 N10 2.293(6) 6_556
Cd1 N10 2.293(6) .
Cd1 O2 2.340(6) .
Cd1 O6 2.375(6) 7_755
Cd1 O1 2.391(6) .
Cd1 C1 2.706(8) .
O1 C1 1.250(10) .
C1 O2 1.267(10) .
C1 C2 1.474(11) .
C2 C7 1.385(11) .
C2 C3 1.437(11) .
C3 C4 1.386(12) .
C3 H3 0.9500 .
C4 C5 1.390(12) .
C4 C9 1.487(13) .
O5 C8 1.283(14) .
O5 H5A 0.84(2) .
C5 C6 1.374(12) .
C5 H1 0.9500 .
O6 C8 1.182(11) .
O6 Cd1 2.375(6) 7_765
C6 C7 1.407(12) .
C6 C8 1.505(12) .
C7 H7 0.9500 .
N10 C21 1.27(2) 6
N10 C20 1.292(18) 6
N10 C11 1.327(14) .
N10 C15 1.343(14) .
C11 C12 1.358(16) .
C11 H11 0.9500 .
C12 C13 1.340(17) .
C12 H12 0.9500 .
C13 C14 1.398(17) .
C13 C16 1.489(15) .
C14 C15 1.356(16) .
C14 H14 0.9500 .
C15 H15 0.9500 .
C16 C17 1.488(15) .
C16 H16A 0.9900 .
C16 H16B 0.9900 .
C17 C18 1.49(2) .
C17 H17A 0.9900 .
C17 H17B 0.9900 .
C18 C19 1.317(17) .
C18 C22 1.446(17) .
C19 C20 1.366(16) .
C19 H19 0.9500 .
C20 N10 1.292(18) 6
C20 H20 0.9500 .
C21 N10 1.27(2) 6
C21 C22 1.394(18) .
C21 H21 0.9500 .
C22 H22 0.9500 .
C9 O3 1.207(11) .
C9 O4 1.286(13) .
O3 Cd1 2.282(7) 1_455
